data_7113127
loop_
_publ_author_name
'Baruah, Pranjal K.'
'Sreedevi, Naduthottiyil K.'
'Majumdar, Baisakhi'
'Pasricha, Renu'
'Poddar, Pankaj'
'Gonnade, Rajesh'
'Ravindranathan, Sapna'
'Sanjayan, Gangadhar J.'

_publ_section_title
;
 Sheet-forming abiotic hetero foldamers
;
_journal_coden_ASTM CHCOFS
_journal_issue 6
_journal_name_full
;
 Chemical Communications (Cambridge, United Kingdom)
;
_journal_page_first 712
_journal_page_last 714
_journal_paper_doi 10.1039/b713229h
_journal_year 2008
_chemical_formula_moiety 'C25 H28 Br2 N6 O7'
_chemical_formula_sum 'C25 H28 Br2 N6 O7'
_chemical_formula_weight 684.35
_chemical_name_common
;
Methyl-(2-(3-(2-azido-2-methylpropanamido)-5-bromo-2-
methoxybenzamido)-2-methoxybenzamido)-2-methylpropanamido)-5-bromo-2-
methoxybenzoate
;
_space_group_IT_number 14
_symmetry_cell_setting monoclinic
_symmetry_space_group_name_Hall '-P 2ybc'
_symmetry_space_group_name_H-M 'P 1 21/c 1'
_atom_sites_solution_hydrogens geom
_atom_sites_solution_primary direct
_atom_sites_solution_secondary difmap
_audit_creation_method SHELXL-97
_cell_angle_alpha 90.00
_cell_angle_beta 101.480(4)
_cell_angle_gamma 90.00
_cell_formula_units_Z 4
_cell_length_a 18.553(4)
_cell_length_b 16.680(4)
_cell_length_c 9.608(2)
_cell_measurement_reflns_used 5347
_cell_measurement_temperature 297(2)
_cell_measurement_theta_max 26.685
_cell_measurement_theta_min 2.238
_cell_volume 2913.8(11)
_computing_cell_refinement 'BRUKER SAINT'
_computing_data_collection 'BRUKER SMART'
_computing_data_reduction 'BRUKER SAINT'
_computing_molecular_graphics SHELXTL
_computing_publication_material SHELXTL
_computing_structure_refinement 'SHELXL-97 (Sheldrick, 1997)'
_computing_structure_solution 'SHELXS-97 (Sheldrick, 1990)'
_diffrn_ambient_temperature 297(2)
_diffrn_measured_fraction_theta_full 0.999
_diffrn_measured_fraction_theta_max 0.999
_diffrn_measurement_device 'Bruker Smart APEX'
_diffrn_measurement_device_type 'CCD Area Detector'
_diffrn_measurement_method 'Phi and Omega Scan'
_diffrn_radiation_monochromator graphite
_diffrn_radiation_source 'fine-focus sealed tube'
_diffrn_radiation_type MoK\a
_diffrn_radiation_wavelength 0.71073
_diffrn_reflns_av_R_equivalents 0.0361
_diffrn_reflns_av_sigmaI/netI 0.0313
_diffrn_reflns_limit_h_max 21
_diffrn_reflns_limit_h_min -22
_diffrn_reflns_limit_k_max 19
_diffrn_reflns_limit_k_min -19
_diffrn_reflns_limit_l_max 11
_diffrn_reflns_limit_l_min -11
_diffrn_reflns_number 20883
_diffrn_reflns_theta_full 25.00
_diffrn_reflns_theta_max 25.00
_diffrn_reflns_theta_min 2.24
_exptl_absorpt_coefficient_mu 2.835
_exptl_absorpt_correction_T_max 0.7130
_exptl_absorpt_correction_T_min 0.1990
_exptl_absorpt_correction_type multi-scan
_exptl_absorpt_process_details 'bruker sadabs'
_exptl_crystal_colour colourless
_exptl_crystal_density_diffrn 1.560
_exptl_crystal_density_method 'not measured'
_exptl_crystal_description needle
_exptl_crystal_F_000 1384
_exptl_crystal_size_max 0.84
_exptl_crystal_size_mid 0.14
_exptl_crystal_size_min 0.13
_refine_diff_density_max 0.575
_refine_diff_density_min -0.528
_refine_diff_density_rms 0.056
_refine_ls_extinction_method none
_refine_ls_goodness_of_fit_ref 1.008
_refine_ls_hydrogen_treatment constr
_refine_ls_matrix_type full
_refine_ls_number_parameters 368
_refine_ls_number_reflns 5136
_refine_ls_number_restraints 0
_refine_ls_restrained_S_all 1.008
_refine_ls_R_factor_all 0.0512
_refine_ls_R_factor_gt 0.0370
_refine_ls_shift/su_max 0.001
_refine_ls_shift/su_mean 0.000
_refine_ls_structure_factor_coef Fsqd
_refine_ls_weighting_details 'calc w=1/[\s^2^(Fo^2^)+(0.0406P)^2^+2.6906P] where P=(Fo^2^+2Fc^2^)/3'
_refine_ls_weighting_scheme calc
_refine_ls_wR_factor_gt 0.0873
_refine_ls_wR_factor_ref 0.0942
_reflns_number_gt 4077
_reflns_number_total 5136
_reflns_threshold_expression >2sigma(I)
_cod_duplicate_entry 7102873
_cod_data_source_file b713229h.txt
_cod_data_source_block pkb341
_cod_depositor_comments
;
The following automatic conversions were performed:

'_symmetry_cell_setting' value 'Monoclinic' changed to 'monoclinic'
according to
/usr/data/users/saulius/automatic-downloads/retrospective/RSC/lib/dictionaries/cif_core.dic
dictionary named 'cif_core.dic' version 2.4.2 from 2011-04-26.

Automatic conversion script
Id: cif_fix_values 2281 2013-09-26 08:29:07Z andrius 
;
_cod_original_sg_symbol_H-M P2(1)/c
_cod_database_code 7113127

loop_
_symmetry_equiv_pos_as_xyz
'x, y, z'
'-x, y+1/2, -z+1/2'
'-x, -y, -z'
'x, -y-1/2, z-1/2'

loop_
_atom_site_label
_atom_site_type_symbol
_atom_site_fract_x
_atom_site_fract_y
_atom_site_fract_z
_atom_site_U_iso_or_equiv
_atom_site_adp_type
_atom_site_occupancy
_atom_site_symmetry_multiplicity
_atom_site_calc_flag
_atom_site_refinement_flags
Br1 Br 0.561876(19) 0.74842(3) 0.36522(4) 0.06824(15) Uani 1 1 d .
Br2 Br 0.10034(2) 0.40379(2) 0.66901(4) 0.06132(14) Uani 1 1 d .
C1 C 0.48826(15) 0.59022(18) 0.6379(3) 0.0376(7) Uani 1 1 d .
C2 C 0.42117(15) 0.62392(17) 0.6527(3) 0.0325(6) Uani 1 1 d .
C3 C 0.39558(14) 0.69459(16) 0.5801(3) 0.0308(6) Uani 1 1 d .
C4 C 0.43645(14) 0.73045(18) 0.4905(3) 0.0355(6) Uani 1 1 d .
H4 H 0.4199 0.7769 0.4406 0.043 Uiso 1 1 calc R
C5 C 0.50242(15) 0.69532(19) 0.4773(3) 0.0396(7) Uani 1 1 d .
C6 C 0.52811(16) 0.6272(2) 0.5475(3) 0.0433(7) Uani 1 1 d .
H6 H 0.5724 0.6051 0.5351 0.052 Uiso 1 1 calc R
C7 C 0.28936(14) 0.78731(16) 0.5323(3) 0.0287(6) Uani 1 1 d .
C8 C 0.23007(14) 0.82635(16) 0.6031(3) 0.0290(6) Uani 1 1 d .
C9 C 0.15060(14) 0.70772(17) 0.5596(3) 0.0308(6) Uani 1 1 d .
C10 C 0.10014(14) 0.65013(17) 0.6144(3) 0.0324(6) Uani 1 1 d .
C11 C 0.03645(15) 0.67327(17) 0.6599(3) 0.0339(6) Uani 1 1 d .
C12 C -0.01002(15) 0.61515(18) 0.7003(3) 0.0356(7) Uani 1 1 d .
C13 C 0.00934(16) 0.53518(18) 0.7043(3) 0.0409(7) Uani 1 1 d .
H13 H -0.0200 0.4965 0.7353 0.049 Uiso 1 1 calc R
C14 C 0.07345(16) 0.51410(18) 0.6612(3) 0.0399(7) Uani 1 1 d .
C15 C 0.11734(15) 0.56913(18) 0.6121(3) 0.0378(7) Uani 1 1 d .
H15 H 0.1583 0.5524 0.5775 0.045 Uiso 1 1 calc R
C16 C -0.13461(18) 0.6009(2) 0.7518(4) 0.0544(9) Uani 1 1 d .
C17 C -0.20499(17) 0.6472(2) 0.7583(4) 0.0544(9) Uani 1 1 d .
C18 C 0.52606(19) 0.5219(2) 0.7224(4) 0.0503(8) Uani 1 1 d .
C19 C 0.5219(3) 0.4166(3) 0.8825(5) 0.0912(15) Uani 1 1 d .
H19A H 0.5423 0.3789 0.8255 0.137 Uiso 1 1 calc R
H19B H 0.4869 0.3900 0.9277 0.137 Uiso 1 1 calc R
H19C H 0.5606 0.4387 0.9535 0.137 Uiso 1 1 calc R
C20 C 0.3276(2) 0.5371(3) 0.6929(5) 0.0821(13) Uani 1 1 d .
H20A H 0.2997 0.5552 0.6034 0.123 Uiso 1 1 calc R
H20B H 0.2953 0.5297 0.7586 0.123 Uiso 1 1 calc R
H20C H 0.3511 0.4872 0.6798 0.123 Uiso 1 1 calc R
C21 C 0.26876(16) 0.87218(17) 0.7347(3) 0.0372(7) Uani 1 1 d .
H21A H 0.2328 0.8989 0.7774 0.056 Uiso 1 1 calc R
H21B H 0.3016 0.9111 0.7078 0.056 Uiso 1 1 calc R
H21C H 0.2962 0.8353 0.8017 0.056 Uiso 1 1 calc R
C22 C 0.18317(17) 0.88392(18) 0.4994(3) 0.0420(7) Uani 1 1 d .
H22A H 0.1570 0.8545 0.4192 0.063 Uiso 1 1 calc R
H22B H 0.2143 0.9230 0.4678 0.063 Uiso 1 1 calc R
H22C H 0.1486 0.9105 0.5460 0.063 Uiso 1 1 calc R
C23 C -0.0037(3) 0.7938(3) 0.5433(5) 0.0808(14) Uani 1 1 d .
H23A H 0.0277 0.7786 0.4795 0.121 Uiso 1 1 calc R
H23B H 0.0013 0.8503 0.5623 0.121 Uiso 1 1 calc R
H23C H -0.0538 0.7819 0.5009 0.121 Uiso 1 1 calc R
C24 C -0.2298(3) 0.6271(3) 0.8955(6) 0.1004(17) Uani 1 1 d .
H24A H -0.1943 0.6469 0.9747 0.151 Uiso 1 1 calc R
H24B H -0.2341 0.5700 0.9035 0.151 Uiso 1 1 calc R
H24C H -0.2766 0.6516 0.8952 0.151 Uiso 1 1 calc R
C25 C -0.2630(3) 0.6216(3) 0.6306(6) 0.1066(18) Uani 1 1 d .
H25A H -0.3089 0.6473 0.6344 0.160 Uiso 1 1 calc R
H25B H -0.2692 0.5645 0.6321 0.160 Uiso 1 1 calc R
H25C H -0.2476 0.6368 0.5447 0.160 Uiso 1 1 calc R
N1 N 0.33062(12) 0.72903(14) 0.6091(2) 0.0318(5) Uani 1 1 d .
H1 H 0.3157 0.7114 0.6825 0.038 Uiso 1 1 calc R
N2 N 0.18339(12) 0.76420(13) 0.6488(2) 0.0301(5) Uani 1 1 d .
H2 H 0.1771 0.7643 0.7351 0.036 Uiso 1 1 calc R
N3 N -0.07703(13) 0.64371(15) 0.7292(3) 0.0419(6) Uani 1 1 d .
H3 H -0.0814 0.6950 0.7328 0.050 Uiso 1 1 calc R
N4 N -0.18831(16) 0.73337(19) 0.7502(4) 0.0738(10) Uani 1 1 d .
N5 N -0.24199(19) 0.7781(2) 0.7365(4) 0.0736(10) Uani 1 1 d .
N6 N -0.2867(2) 0.8249(3) 0.7244(6) 0.1083(16) Uani 1 1 d .
O1 O 0.58848(16) 0.5062(2) 0.7240(5) 0.1166(14) Uani 1 1 d .
O2 O 0.48550(15) 0.48076(16) 0.7926(3) 0.0710(8) Uani 1 1 d .
O3 O 0.38165(11) 0.59499(12) 0.7474(2) 0.0446(5) Uani 1 1 d .
O4 O 0.30057(11) 0.81172(12) 0.4191(2) 0.0397(5) Uani 1 1 d .
O5 O 0.16282(11) 0.69873(13) 0.4395(2) 0.0446(5) Uani 1 1 d .
O6 O 0.01637(12) 0.75153(12) 0.6698(2) 0.0461(5) Uani 1 1 d .
O7 O -0.13440(17) 0.52906(18) 0.7643(5) 0.1155(15) Uani 1 1 d .

loop_
_atom_site_aniso_label
_atom_site_aniso_U_11
_atom_site_aniso_U_22
_atom_site_aniso_U_33
_atom_site_aniso_U_23
_atom_site_aniso_U_13
_atom_site_aniso_U_12
Br1 0.03559(19) 0.1031(3) 0.0726(3) 0.0293(2) 0.02663(17) 0.00792(18)
Br2 0.0630(2) 0.0421(2) 0.0796(3) 0.00458(17) 0.0159(2) 0.00751(16)
C1 0.0303(15) 0.0406(17) 0.0407(17) -0.0061(13) 0.0041(13) 0.0050(13)
C2 0.0292(14) 0.0360(15) 0.0327(15) -0.0041(12) 0.0070(12) 0.0007(12)
C3 0.0232(13) 0.0363(15) 0.0327(15) -0.0050(12) 0.0045(11) -0.0002(11)
C4 0.0243(14) 0.0446(17) 0.0377(16) 0.0022(13) 0.0066(12) 0.0010(12)
C5 0.0285(15) 0.055(2) 0.0375(17) 0.0016(14) 0.0106(12) -0.0013(14)
C6 0.0253(15) 0.057(2) 0.0492(18) -0.0086(16) 0.0111(13) 0.0066(14)
C7 0.0244(13) 0.0297(14) 0.0324(15) 0.0000(12) 0.0064(11) -0.0017(11)
C8 0.0268(13) 0.0302(14) 0.0319(14) 0.0012(11) 0.0107(11) 0.0004(11)
C9 0.0248(14) 0.0375(16) 0.0307(16) -0.0015(12) 0.0068(11) -0.0004(11)
C10 0.0255(14) 0.0432(16) 0.0282(14) -0.0022(12) 0.0047(11) -0.0056(12)
C11 0.0293(14) 0.0396(16) 0.0336(15) -0.0034(12) 0.0085(12) -0.0064(12)
C12 0.0282(14) 0.0438(17) 0.0357(16) -0.0009(13) 0.0082(12) -0.0058(12)
C13 0.0340(16) 0.0419(17) 0.0476(18) 0.0043(14) 0.0098(13) -0.0073(13)
C14 0.0383(16) 0.0371(16) 0.0422(17) 0.0002(13) 0.0034(13) -0.0003(13)
C15 0.0296(15) 0.0460(17) 0.0380(16) -0.0015(14) 0.0070(12) 0.0010(13)
C16 0.0386(18) 0.047(2) 0.084(3) 0.0014(18) 0.0281(18) -0.0090(15)
C17 0.0335(17) 0.052(2) 0.082(3) -0.0008(18) 0.0209(17) -0.0094(15)
C18 0.0442(19) 0.0446(19) 0.061(2) 0.0019(16) 0.0091(16) 0.0118(16)
C19 0.110(4) 0.072(3) 0.093(3) 0.035(3) 0.025(3) 0.046(3)
C20 0.057(2) 0.078(3) 0.114(4) 0.018(3) 0.023(2) -0.020(2)
C21 0.0368(16) 0.0348(15) 0.0413(17) -0.0048(13) 0.0109(13) -0.0054(13)
C22 0.0409(17) 0.0421(17) 0.0441(18) 0.0071(14) 0.0109(14) 0.0115(14)
C23 0.080(3) 0.085(3) 0.084(3) 0.030(2) 0.030(2) 0.044(2)
C24 0.088(3) 0.114(4) 0.119(4) 0.025(3) 0.069(3) 0.021(3)
C25 0.059(3) 0.107(4) 0.140(5) -0.025(4) -0.013(3) -0.013(3)
N1 0.0276(12) 0.0390(13) 0.0316(12) 0.0058(10) 0.0126(10) 0.0048(10)
N2 0.0281(12) 0.0374(13) 0.0266(12) 0.0002(10) 0.0099(9) -0.0018(10)
N3 0.0323(13) 0.0403(14) 0.0568(16) -0.0027(12) 0.0181(12) -0.0067(11)
N4 0.0367(16) 0.0498(18) 0.141(3) -0.0002(19) 0.0334(19) -0.0025(14)
N5 0.053(2) 0.060(2) 0.117(3) 0.000(2) 0.039(2) -0.0038(18)
N6 0.068(2) 0.082(3) 0.188(5) 0.012(3) 0.056(3) 0.019(2)
O1 0.0501(18) 0.108(3) 0.196(4) 0.077(3) 0.035(2) 0.0406(17)
O2 0.0697(17) 0.0641(16) 0.0846(19) 0.0325(15) 0.0286(15) 0.0313(14)
O3 0.0435(12) 0.0424(12) 0.0531(13) 0.0091(10) 0.0219(10) 0.0076(10)
O4 0.0385(11) 0.0486(12) 0.0358(11) 0.0117(9) 0.0161(9) 0.0074(9)
O5 0.0486(12) 0.0566(14) 0.0325(11) -0.0090(10) 0.0177(10) -0.0133(10)
O6 0.0520(13) 0.0362(12) 0.0556(14) -0.0007(10) 0.0237(11) -0.0017(10)
O7 0.0680(19) 0.0548(19) 0.247(5) 0.024(2) 0.088(3) -0.0038(15)

loop_
_atom_type_symbol
_atom_type_description
_atom_type_scat_dispersion_real
_atom_type_scat_dispersion_imag
_atom_type_scat_source
C C 0.0033 0.0016 'International Tables Vol C Tables 4.2.6.8 and 6.1.1.4'
H H 0.0000 0.0000 'International Tables Vol C Tables 4.2.6.8 and 6.1.1.4'
N N 0.0061 0.0033 'International Tables Vol C Tables 4.2.6.8 and 6.1.1.4'
O O 0.0106 0.0060 'International Tables Vol C Tables 4.2.6.8 and 6.1.1.4'
Br Br -0.2901 2.4595 'International Tables Vol C Tables 4.2.6.8 and 6.1.1.4'

loop_
_geom_angle_atom_site_label_1
_geom_angle_atom_site_label_2
_geom_angle_atom_site_label_3
_geom_angle
C6 C1 C2 118.7(3)
C6 C1 C18 115.3(3)
C2 C1 C18 125.7(3)
O3 C2 C1 122.2(3)
O3 C2 C3 117.0(2)
C1 C2 C3 120.5(3)
C4 C3 C2 119.8(2)
C4 C3 N1 122.6(2)
C2 C3 N1 117.5(2)
C5 C4 C3 118.4(3)
C6 C5 C4 122.5(3)
C6 C5 Br1 118.9(2)
C4 C5 Br1 118.5(2)
C5 C6 C1 120.2(3)
O4 C7 N1 123.1(2)
O4 C7 C8 121.0(2)
N1 C7 C8 115.8(2)
N2 C8 C22 110.2(2)
N2 C8 C21 108.2(2)
C22 C8 C21 109.8(2)
N2 C8 C7 110.3(2)
C22 C8 C7 109.9(2)
C21 C8 C7 108.4(2)
O5 C9 N2 122.9(2)
O5 C9 C10 119.6(2)
N2 C9 C10 117.4(2)
C15 C10 C11 119.1(3)
C15 C10 C9 117.0(2)
C11 C10 C9 123.9(3)
O6 C11 C10 123.1(2)
O6 C11 C12 116.8(2)
C10 C11 C12 120.1(3)
C13 C12 C11 120.3(3)
C13 C12 N3 123.8(3)
C11 C12 N3 115.8(3)
C12 C13 C14 118.2(3)
C15 C14 C13 122.6(3)
C15 C14 Br2 119.4(2)
C13 C14 Br2 118.0(2)
C14 C15 C10 119.4(3)
O7 C16 N3 124.1(3)
O7 C16 C17 119.0(3)
N3 C16 C17 116.9(3)
N4 C17 C24 111.4(4)
N4 C17 C25 110.6(4)
C24 C17 C25 110.5(4)
N4 C17 C16 107.5(3)
C24 C17 C16 109.4(3)
C25 C17 C16 107.3(3)
O1 C18 O2 122.7(3)
O1 C18 C1 122.0(3)
O2 C18 C1 115.3(3)
C7 N1 C3 126.5(2)
C9 N2 C8 121.7(2)
C16 N3 C12 128.0(3)
N5 N4 C17 115.0(3)
N6 N5 N4 173.5(4)
C18 O2 C19 116.6(3)
C2 O3 C20 115.4(3)
C11 O6 C23 117.0(3)

loop_
_geom_bond_atom_site_label_1
_geom_bond_atom_site_label_2
_geom_bond_distance
Br1 C5 1.906(3)
Br2 C14 1.904(3)
C1 C6 1.392(4)
C1 C2 1.398(4)
C1 C18 1.491(4)
C2 O3 1.365(3)
C2 C3 1.404(4)
C3 C4 1.391(4)
C3 N1 1.412(3)
C4 C5 1.385(4)
C5 C6 1.359(4)
C7 O4 1.217(3)
C7 N1 1.360(3)
C7 C8 1.547(3)
C8 N2 1.473(3)
C8 C22 1.525(4)
C8 C21 1.529(4)
C9 O5 1.229(3)
C9 N2 1.336(3)
C9 C10 1.507(4)
C10 C15 1.389(4)
C10 C11 1.394(4)
C11 O6 1.366(3)
C11 C12 1.403(4)
C12 C13 1.380(4)
C12 N3 1.410(4)
C13 C14 1.381(4)
C14 C15 1.371(4)
C16 O7 1.204(4)
C16 N3 1.338(4)
C16 C17 1.529(5)
C17 N4 1.476(5)
C17 C24 1.517(5)
C17 C25 1.524(6)
C18 O1 1.185(4)
C18 O2 1.301(4)
C19 O2 1.454(4)
C20 O3 1.415(5)
C23 O6 1.390(4)
N4 N5 1.230(5)
N5 N6 1.128(5)

loop_
_geom_torsion_atom_site_label_1
_geom_torsion_atom_site_label_2
_geom_torsion_atom_site_label_3
_geom_torsion_atom_site_label_4
_geom_torsion
C6 C1 C2 O3 -174.8(3)
C18 C1 C2 O3 -1.6(5)
C6 C1 C2 C3 -1.4(4)
C18 C1 C2 C3 171.7(3)
O3 C2 C3 C4 175.1(2)
C1 C2 C3 C4 1.4(4)
O3 C2 C3 N1 -1.1(4)
C1 C2 C3 N1 -174.8(2)
C2 C3 C4 C5 -0.9(4)
N1 C3 C4 C5 175.0(3)
C3 C4 C5 C6 0.5(5)
C3 C4 C5 Br1 -175.6(2)
C4 C5 C6 C1 -0.6(5)
Br1 C5 C6 C1 175.5(2)
C2 C1 C6 C5 1.1(4)
C18 C1 C6 C5 -172.8(3)
O4 C7 C8 N2 132.0(3)
N1 C7 C8 N2 -52.5(3)
O4 C7 C8 C22 10.4(4)
N1 C7 C8 C22 -174.1(2)
O4 C7 C8 C21 -109.6(3)
N1 C7 C8 C21 65.8(3)
O5 C9 C10 C15 55.1(4)
N2 C9 C10 C15 -121.2(3)
O5 C9 C10 C11 -121.7(3)
N2 C9 C10 C11 61.9(4)
C15 C10 C11 O6 177.9(3)
C9 C10 C11 O6 -5.2(4)
C15 C10 C11 C12 -1.1(4)
C9 C10 C11 C12 175.7(3)
O6 C11 C12 C13 -174.8(3)
C10 C11 C12 C13 4.3(4)
O6 C11 C12 N3 7.8(4)
C10 C11 C12 N3 -173.1(2)
C11 C12 C13 C14 -3.1(4)
N3 C12 C13 C14 174.1(3)
C12 C13 C14 C15 -1.4(5)
C12 C13 C14 Br2 179.3(2)
C13 C14 C15 C10 4.6(5)
Br2 C14 C15 C10 -176.1(2)
C11 C10 C15 C14 -3.2(4)
C9 C10 C15 C14 179.7(3)
O7 C16 C17 N4 176.1(4)
N3 C16 C17 N4 -5.2(5)
O7 C16 C17 C24 55.1(6)
N3 C16 C17 C24 -126.3(4)
O7 C16 C17 C25 -64.8(5)
N3 C16 C17 C25 113.8(4)
C6 C1 C18 O1 8.1(5)
C2 C1 C18 O1 -165.3(4)
C6 C1 C18 O2 -171.3(3)
C2 C1 C18 O2 15.3(5)
O4 C7 N1 C3 7.3(4)
C8 C7 N1 C3 -168.1(2)
C4 C3 N1 C7 17.5(4)
C2 C3 N1 C7 -166.5(3)
O5 C9 N2 C8 7.6(4)
C10 C9 N2 C8 -176.2(2)
C22 C8 N2 C9 69.2(3)
C21 C8 N2 C9 -170.8(2)
C7 C8 N2 C9 -52.3(3)
O7 C16 N3 C12 7.7(7)
C17 C16 N3 C12 -170.9(3)
C13 C12 N3 C16 -6.6(5)
C11 C12 N3 C16 170.7(3)
C24 C17 N4 N5 -68.8(5)
C25 C17 N4 N5 54.5(5)
C16 C17 N4 N5 171.4(4)
C17 N4 N5 N6 178(4)
O1 C18 O2 C19 4.0(6)
C1 C18 O2 C19 -176.5(3)
C1 C2 O3 C20 -92.9(4)
C3 C2 O3 C20 93.5(3)
C10 C11 O6 C23 67.5(4)
C12 C11 O6 C23 -113.4(3)
